data_1508162
loop_
_publ_author_name
'Zhanga, Rong-Hua'
'Zhoua, Xin-Wen'
'Xiaoa, Shu-Zhang'
'Zhou, Zhao-Hui'

_publ_section_title
;
 Hydrogen bonding-controlled assemblies of polymeric and octanuclear
 tungsten citrates
;
_journal_name_full
;
Inorganica Chimica Acta
;
_journal_page_first 224
_journal_page_last 228
_journal_paper_doi 10.1016/j.ica.2012.04.025
_journal_volume 391
_journal_year 2012
_chemical_formula_sum 'C72 H155 N29 O90 W8'
_chemical_formula_weight 4338.05
_chemical_name_common 'citrate tungsten complex'
_space_group_IT_number 2
_symmetry_cell_setting triclinic
_symmetry_space_group_name_Hall '-P 1'
_symmetry_space_group_name_H-M 'P -1'
_atom_sites_solution_hydrogens geom
_atom_sites_solution_primary direct
_atom_sites_solution_secondary difmap
_cell_angle_alpha 106.524(2)
_cell_angle_beta 97.523(2)
_cell_angle_gamma 110.994(2)
_cell_formula_units_Z 1
_cell_length_a 13.6607(3)
_cell_length_b 13.8904(4)
_cell_length_c 20.0333(6)
_cell_measurement_temperature 296(2)
_cell_volume 3285.33(18)
_computing_structure_refinement 'SHELXL-97 (Sheldrick, 1997)'
_computing_structure_solution 'SHELXS-97 (Sheldrick, 1990)'
_diffrn_ambient_temperature 296(2)
_diffrn_measured_fraction_theta_full 0.983
_diffrn_measured_fraction_theta_max 0.983
_diffrn_radiation_monochromator graphite
_diffrn_radiation_source 'fine-focus sealed tube'
_diffrn_radiation_type MoK\a
_diffrn_radiation_wavelength 0.71073
_diffrn_reflns_av_R_equivalents 0.0287
_diffrn_reflns_av_sigmaI/netI 0.0346
_diffrn_reflns_limit_h_max 16
_diffrn_reflns_limit_h_min -16
_diffrn_reflns_limit_k_max 17
_diffrn_reflns_limit_k_min -17
_diffrn_reflns_limit_l_max 23
_diffrn_reflns_limit_l_min -24
_diffrn_reflns_number 32101
_diffrn_reflns_theta_full 26.00
_diffrn_reflns_theta_max 26.00
_diffrn_reflns_theta_min 2.20
_exptl_absorpt_coefficient_mu 7.099
_exptl_absorpt_correction_T_max 0.3310
_exptl_absorpt_correction_T_min 0.1734
_exptl_absorpt_correction_type multi-scan
_exptl_crystal_density_diffrn 2.193
_exptl_crystal_density_method 'not measured'
_exptl_crystal_F_000 2102
_exptl_crystal_size_max 0.38
_exptl_crystal_size_mid 0.25
_exptl_crystal_size_min 0.20
_refine_diff_density_max 1.814
_refine_diff_density_min -0.969
_refine_diff_density_rms 0.134
_refine_ls_extinction_method none
_refine_ls_goodness_of_fit_ref 1.080
_refine_ls_hydrogen_treatment mixed
_refine_ls_matrix_type full
_refine_ls_number_parameters 1030
_refine_ls_number_reflns 12678
_refine_ls_number_restraints 92
_refine_ls_restrained_S_all 1.076
_refine_ls_R_factor_all 0.0451
_refine_ls_R_factor_gt 0.0274
_refine_ls_shift/su_max 0.003
_refine_ls_shift/su_mean 0.000
_refine_ls_structure_factor_coef Fsqd
_refine_ls_weighting_details 'calc w=1/[\s^2^(Fo^2^)+(0.0308P)^2^+5.1459P] where P=(Fo^2^+2Fc^2^)/3'
_refine_ls_weighting_scheme calc
_refine_ls_wR_factor_gt 0.0633
_refine_ls_wR_factor_ref 0.0709
_reflns_number_gt 9378
_reflns_number_total 12678
_reflns_threshold_expression >2sigma(I)
_cod_data_source_file Wcitb.cif
_cod_data_source_block sad
_cod_original_cell_volume 3285.33(15)
_cod_database_code 1508162

loop_
_symmetry_equiv_pos_as_xyz
'x, y, z'
'-x, -y, -z'

loop_
_atom_site_label
_atom_site_type_symbol
_atom_site_fract_x
_atom_site_fract_y
_atom_site_fract_z
_atom_site_U_iso_or_equiv
_atom_site_adp_type
_atom_site_occupancy
_atom_site_symmetry_multiplicity
_atom_site_calc_flag
_atom_site_refinement_flags
W1 W 0.658549(18) -0.529931(18) 0.134279(12) 0.02503(6) Uani 1 1 d .
W2 W 0.891641(18) -0.561359(17) 0.222232(12) 0.02160(6) Uani 1 1 d .
W3 W 1.157579(17) -0.879682(18) 0.285952(12) 0.02106(6) Uani 1 1 d .
W4 W 1.384138(17) -0.921221(17) 0.372318(11) 0.01957(6) Uani 1 1 d .
C1 C 0.6561(4) -0.3484(4) 0.0890(3) 0.0221(12) Uani 1 1 d .
C2 C 0.7662(4) -0.2952(5) 0.1445(3) 0.0243(12) Uani 1 1 d .
C3 C 0.6732(5) -0.3822(5) 0.0134(3) 0.0252(12) Uani 1 1 d .
H3A H 0.6038 -0.4132 -0.0217 0.030 Uiso 1 1 calc R
H3B H 0.7201 -0.3166 0.0062 0.030 Uiso 1 1 calc R
C4 C 0.7228(5) -0.4658(5) -0.0010(3) 0.0263(13) Uani 1 1 d .
C5 C 0.6019(5) -0.2693(5) 0.0942(3) 0.0287(13) Uani 1 1 d .
H5A H 0.6506 -0.2029 0.0889 0.034 Uiso 1 1 calc R
H5B H 0.5368 -0.3033 0.0548 0.034 Uiso 1 1 calc R
C6 C 0.5718(5) -0.2380(5) 0.1642(3) 0.0304(13) Uani 1 1 d .
C7 C 0.8817(4) -0.7230(4) 0.2902(3) 0.0202(11) Uani 1 1 d .
C8 C 0.7748(5) -0.7121(4) 0.2939(3) 0.0233(12) Uani 1 1 d .
C9 C 0.8595(5) -0.8257(4) 0.2241(3) 0.0229(12) Uani 1 1 d .
H9A H 0.9250 -0.8385 0.2266 0.028 Uiso 1 1 calc R
H9B H 0.8035 -0.8891 0.2282 0.028 Uiso 1 1 calc R
C10 C 0.8248(5) -0.8214(5) 0.1506(3) 0.0274(13) Uani 1 1 d .
C11 C 0.9318(5) -0.7412(5) 0.3561(3) 0.0264(12) Uani 1 1 d .
H11A H 0.8868 -0.8151 0.3532 0.032 Uiso 1 1 calc R
H11B H 1.0024 -0.7392 0.3521 0.032 Uiso 1 1 calc R
C12 C 0.9464(5) -0.6632(5) 0.4295(3) 0.0260(13) Uani 1 1 d .
C13 C 1.1778(4) -0.7222(4) 0.2125(3) 0.0210(11) Uani 1 1 d .
C14 C 1.2833(4) -0.7383(4) 0.2136(3) 0.0220(12) Uani 1 1 d .
C15 C 1.2008(5) -0.6157(4) 0.2751(3) 0.0270(13) Uani 1 1 d .
H15A H 1.2567 -0.5544 0.2689 0.032 Uiso 1 1 calc R
H15B H 1.1355 -0.6026 0.2720 0.032 Uiso 1 1 calc R
C16 C 1.2367(5) -0.6163(5) 0.3495(3) 0.0304(14) Uani 1 1 d .
C17 C 1.1294(5) -0.7148(5) 0.1428(3) 0.0279(13) Uani 1 1 d .
H17A H 1.0625 -0.7063 0.1463 0.033 Uiso 1 1 calc R
H17B H 1.1792 -0.6487 0.1376 0.033 Uiso 1 1 calc R
C18 C 1.1050(5) -0.8120(5) 0.0756(3) 0.0305(14) Uani 1 1 d .
C19 C 1.3611(4) -1.1209(4) 0.4022(3) 0.0204(11) Uani 1 1 d .
C20 C 1.2596(4) -1.1604(4) 0.3423(3) 0.0212(12) Uani 1 1 d .
C21 C 1.3346(4) -1.0981(4) 0.4762(3) 0.0213(11) Uani 1 1 d .
H21A H 1.2726 -1.1624 0.4738 0.026 Uiso 1 1 calc R
H21B H 1.3958 -1.0887 0.5120 0.026 Uiso 1 1 calc R
C22 C 1.3099(5) -0.9977(5) 0.5015(3) 0.0267(13) Uani 1 1 d .
C23 C 1.4086(5) -1.2061(4) 0.3941(3) 0.0243(12) Uani 1 1 d .
H23A H 1.4749 -1.1742 0.4323 0.029 Uiso 1 1 calc R
H23B H 1.3580 -1.2689 0.4021 0.029 Uiso 1 1 calc R
C24 C 1.4341(5) -1.2484(5) 0.3240(3) 0.0265(13) Uani 1 1 d .
C25 C 0.9272(7) -0.6343(6) -0.1008(4) 0.0514(19) Uani 1 1 d .
H25A H 0.9248 -0.6216 -0.1440 0.062 Uiso 1 1 calc R
C26 C 0.9803(6) -0.6867(6) -0.0781(4) 0.054(2) Uani 1 1 d .
H26A H 1.0222 -0.7174 -0.1017 0.065 Uiso 1 1 calc R
C27 C 0.8989(6) -0.6335(6) 0.0019(4) 0.0442(17) Uani 1 1 d .
H27A H 0.8748 -0.6207 0.0435 0.053 Uiso 1 1 calc R
C28 C 0.7972(7) -0.3343(6) 0.3524(4) 0.051(2) Uani 1 1 d .
H28A H 0.8046 -0.3854 0.3141 0.061 Uiso 1 1 calc R
C29 C 0.8326(7) -0.3163(7) 0.4201(6) 0.068(3) Uani 1 1 d .
H29A H 0.8686 -0.3516 0.4396 0.082 Uiso 1 1 calc R
C30 C 0.7552(5) -0.2069(5) 0.4087(4) 0.0328(14) Uani 1 1 d .
H30A H 0.7286 -0.1528 0.4180 0.039 Uiso 1 1 calc R
C31 C 1.4046(8) -0.4606(7) 0.5896(4) 0.066(2) Uani 1 1 d .
H31A H 1.3895 -0.3987 0.6040 0.079 Uiso 1 1 calc R
C32 C 1.4566(8) -0.4949(7) 0.6313(4) 0.064(2) Uani 1 1 d .
H32A H 1.4851 -0.4609 0.6810 0.077 Uiso 1 1 calc R
C33 C 1.4113(6) -0.6091(6) 0.5228(4) 0.0469(18) Uani 1 1 d .
H33A H 1.4018 -0.6690 0.4829 0.056 Uiso 1 1 calc R
C34 C 1.3171(7) -1.1241(8) 0.1359(5) 0.068(2) Uani 1 1 d .
H34A H 1.3466 -1.1444 0.1712 0.082 Uiso 1 1 calc R
C35 C 1.3253(7) -1.1488(7) 0.0684(6) 0.075(3) Uani 1 1 d .
H35A H 1.3622 -1.1891 0.0475 0.090 Uiso 1 1 calc R
C36 C 1.2339(7) -1.0499(7) 0.0840(5) 0.061(2) Uani 1 1 d .
H36A H 1.1969 -1.0072 0.0774 0.073 Uiso 1 1 calc R
O1 O 0.5898(3) -0.4428(3) 0.10143(19) 0.0237(8) Uani 1 1 d .
O2 O 0.7830(3) -0.3562(3) 0.1784(2) 0.0290(9) Uani 1 1 d .
O3 O 0.8358(3) -0.2027(3) 0.1529(2) 0.0378(11) Uani 1 1 d .
O4 O 0.7300(4) -0.5146(3) 0.0430(2) 0.0335(10) Uani 1 1 d .
O5 O 0.7546(4) -0.4837(4) -0.0570(2) 0.0368(10) Uani 1 1 d .
O6 O 0.6391(4) -0.1969(5) 0.2223(3) 0.0566(15) Uani 1 1 d .
O7 O 0.4706(3) -0.2607(4) 0.1590(2) 0.0364(10) Uani 1 1 d D
O8 O 0.5576(4) -0.6570(4) 0.0789(3) 0.0558(15) Uani 1 1 d .
O9 O 0.6230(4) -0.5123(4) 0.2148(2) 0.0422(11) Uani 1 1 d .
O10 O 0.7770(3) -0.5647(3) 0.1562(2) 0.0340(10) Uani 1 1 d .
O11 O 0.9527(3) -0.6280(3) 0.2807(2) 0.0218(8) Uani 1 1 d .
O12 O 0.7590(3) -0.6441(3) 0.2674(2) 0.0275(9) Uani 1 1 d .
O13 O 0.7092(3) -0.7682(3) 0.3195(2) 0.0357(10) Uani 1 1 d .
O14 O 0.8209(4) -0.7352(3) 0.1447(2) 0.0329(10) Uani 1 1 d .
O15 O 0.7995(4) -0.9076(4) 0.0978(2) 0.0484(13) Uani 1 1 d .
O16 O 0.9474(4) -0.6960(4) 0.4812(2) 0.0418(11) Uani 1 1 d .
O17 O 0.9631(4) -0.5639(3) 0.4367(2) 0.0414(12) Uani 1 1 d .
O18 O 0.9241(4) -0.4355(3) 0.2892(2) 0.0344(10) Uani 1 1 d .
O19 O 0.9957(4) -0.5326(4) 0.1809(3) 0.0416(11) Uani 1 1 d .
O21 O 1.1024(3) -0.8138(3) 0.2245(2) 0.0235(8) Uani 1 1 d .
O22 O 1.2896(3) -0.8113(3) 0.2389(2) 0.0246(8) Uani 1 1 d .
O23 O 1.3592(3) -0.6786(3) 0.1953(2) 0.0322(10) Uani 1 1 d .
O24 O 1.2358(4) -0.7029(3) 0.3587(2) 0.0329(10) Uani 1 1 d .
O25 O 1.2678(4) -0.5263(4) 0.4010(2) 0.0435(12) Uani 1 1 d .
O26 O 1.1491(4) -0.8758(4) 0.0757(3) 0.0476(12) Uani 1 1 d .
O27 O 1.0387(5) -0.8232(4) 0.0207(3) 0.0608(15) Uani 1 1 d .
O28 O 1.1149(3) -1.0102(3) 0.2219(2) 0.0337(10) Uani 1 1 d .
O29 O 1.0563(4) -0.8991(4) 0.3310(3) 0.0419(12) Uani 1 1 d .
O30 O 1.2698(3) -0.8794(3) 0.3516(2) 0.0261(9) Uani 1 1 d .
O31 O 1.4379(3) -1.0196(3) 0.4014(2) 0.0208(8) Uani 1 1 d .
O32 O 1.2532(3) -1.0878(3) 0.3169(2) 0.0254(9) Uani 1 1 d .
O33 O 1.1864(3) -1.2548(3) 0.3232(2) 0.0316(10) Uani 1 1 d .
O34 O 1.2983(3) -0.9463(3) 0.4602(2) 0.0281(9) Uani 1 1 d .
O35 O 1.2976(4) -0.9709(4) 0.5639(2) 0.0415(11) Uani 1 1 d .
O36 O 1.4680(4) -1.3227(4) 0.3164(2) 0.0460(12) Uani 1 1 d .
O37 O 1.4198(3) -1.2083(3) 0.2761(2) 0.0311(9) Uani 1 1 d .
O38 O 1.4812(3) -0.8005(3) 0.4381(2) 0.0342(10) Uani 1 1 d .
O39 O 1.4341(3) -0.9232(3) 0.2969(2) 0.0331(10) Uani 1 1 d .
O1W O 1.0101(4) -0.2037(5) 0.2688(3) 0.0601(15) Uani 1 1 d D
O2W O 1.7057(4) -0.6856(5) 0.4702(3) 0.0551(14) Uani 1 1 d D
O3W O 1.0624(4) -0.0916(5) 0.5427(3) 0.0605(15) Uani 1 1 d D
O4W O 1.5171(4) -0.7681(5) 0.2198(4) 0.0642(15) Uani 1 1 d D
O5W O 1.6175(4) -0.9923(4) 0.3156(3) 0.0576(14) Uani 1 1 d D
O6W O 1.2217(15) -0.4270(10) 0.2096(7) 0.189(5) Uani 1 1 d D
O7W O 1.5641(11) -0.8626(9) 0.0897(6) 0.176(5) Uani 1 1 d D
N1 N 0.8770(4) -0.6021(4) -0.0505(3) 0.0407(13) Uani 1 1 d .
H1A H 0.8372 -0.5667 -0.0531 0.049 Uiso 1 1 calc R
N2 N 0.9607(5) -0.6866(5) -0.0125(3) 0.0476(15) Uani 1 1 d .
H2A H 0.9847 -0.7160 0.0144 0.057 Uiso 1 1 calc R
N3 N 0.7500(7) -0.2698(7) 0.3462(5) 0.095(3) Uani 1 1 d .
H3C H 0.7195 -0.2693 0.3060 0.114 Uiso 1 1 calc R
N4 N 0.8048(7) -0.2324(7) 0.4574(5) 0.096(3) Uani 1 1 d .
H4A H 0.8177 -0.2030 0.5034 0.116 Uiso 1 1 calc R
N5 N 1.3777(5) -0.5331(5) 0.5219(3) 0.0457(14) Uani 1 1 d .
H5C H 1.3437 -0.5295 0.4841 0.055 Uiso 1 1 calc R
N6 N 1.4613(5) -0.5866(5) 0.5902(3) 0.0466(15) Uani 1 1 d .
H6A H 1.4915 -0.6243 0.6048 0.056 Uiso 1 1 calc R
N7 N 1.2592(7) -1.0653(6) 0.1433(4) 0.078(2) Uani 1 1 d .
H7A H 1.2410 -1.0409 0.1820 0.094 Uiso 1 1 calc R
N8 N 1.2682(5) -1.1032(5) 0.0351(3) 0.0536(17) Uani 1 1 d .
H8A H 1.2576 -1.1089 -0.0094 0.064 Uiso 1 1 calc R
N9 N 0.4151(4) -0.4765(4) 0.1773(3) 0.0289(11) Uani 1 1 d D
N10 N 0.8354(5) -0.0343(5) 0.3057(3) 0.0520(17) Uani 1 1 d D
N11 N 1.0592(4) -1.0480(4) 0.4139(3) 0.0324(12) Uani 1 1 d D
N12 N 1.1231(4) -0.4113(4) 0.3959(3) 0.0351(12) Uani 1 1 d D
N13 N 0.9310(5) -0.0330(4) 0.0978(3) 0.0389(13) Uani 1 1 d D
N14 N 0.6523(7) -0.1603(5) -0.0365(4) 0.084(3) Uani 1 1 d D
N15 N 0.6009(9) -0.0185(10) 0.1511(8) 0.068(4) Uani 0.50 1 d PD
H1 H 0.462(7) -0.239(7) 0.201(2) 0.081 Uiso 1 1 d D
H2 H 1.0000 -0.5000 0.5000 0.081 Uiso 1 2 d S
H3 H 0.405(5) -0.539(2) 0.180(3) 0.081 Uiso 1 1 d D
H4 H 0.429(5) -0.430(4) 0.2196(14) 0.081 Uiso 1 1 d D
H5 H 0.358(3) -0.482(5) 0.151(3) 0.081 Uiso 1 1 d D
H6 H 0.469(3) -0.455(5) 0.160(3) 0.081 Uiso 1 1 d D
H7 H 0.818(5) 0.010(4) 0.335(3) 0.081 Uiso 1 1 d D
H8 H 0.883(4) 0.000(4) 0.288(3) 0.081 Uiso 1 1 d D
H9 H 0.780(3) -0.081(4) 0.272(2) 0.081 Uiso 1 1 d D
H10 H 0.861(5) -0.068(5) 0.327(3) 0.081 Uiso 1 1 d D
H11 H 1.1242(18) -1.005(4) 0.418(3) 0.081 Uiso 1 1 d D
H12 H 1.057(5) -1.071(5) 0.449(2) 0.081 Uiso 1 1 d D
H13 H 1.036(5) -1.103(3) 0.3746(18) 0.081 Uiso 1 1 d D
H14 H 1.019(4) -1.014(4) 0.413(3) 0.081 Uiso 1 1 d D
H15 H 1.142(5) -0.371(4) 0.371(3) 0.081 Uiso 1 1 d D
H16 H 1.100(5) -0.380(4) 0.429(2) 0.081 Uiso 1 1 d D
H17 H 1.073(3) -0.474(2) 0.369(3) 0.081 Uiso 1 1 d D
H18 H 1.178(3) -0.420(5) 0.415(3) 0.081 Uiso 1 1 d D
H19 H 0.937(5) -0.071(4) 0.0581(18) 0.081 Uiso 1 1 d D
H20 H 0.907(5) -0.075(4) 0.121(3) 0.081 Uiso 1 1 d D
H21 H 0.886(4) -0.006(5) 0.089(3) 0.081 Uiso 1 1 d D
H22 H 0.992(2) 0.019(4) 0.122(3) 0.081 Uiso 1 1 d D
H23 H 0.624(5) -0.151(5) -0.074(2) 0.081 Uiso 1 1 d D
H24 H 0.615(5) -0.225(2) -0.038(3) 0.081 Uiso 1 1 d D
H25 H 0.652(5) -0.113(4) 0.001(2) 0.081 Uiso 1 1 d D
H26 H 0.7172(19) -0.152(5) -0.036(3) 0.081 Uiso 1 1 d D
H27 H 0.585(9) 0.036(6) 0.167(6) 0.081 Uiso 0.50 1 d PD
H28 H 0.585(9) -0.041(9) 0.1050(9) 0.081 Uiso 0.50 1 d PD
H29 H 0.565(8) -0.070(7) 0.164(6) 0.081 Uiso 0.50 1 d PD
H30 H 0.669(2) 0.002(9) 0.167(6) 0.081 Uiso 0.50 1 d PD
H1W1 H 0.948(3) -0.258(5) 0.247(4) 0.081 Uiso 1 1 d D
H1W2 H 1.004(6) -0.160(5) 0.306(3) 0.081 Uiso 1 1 d D
H2W1 H 1.715(5) -0.717(6) 0.430(2) 0.081 Uiso 1 1 d D
H2W2 H 1.6384(17) -0.711(6) 0.468(4) 0.081 Uiso 1 1 d D
H3W1 H 1.125(3) -0.048(6) 0.571(3) 0.081 Uiso 1 1 d D
H3W2 H 1.057(6) -0.083(7) 0.502(2) 0.081 Uiso 1 1 d D
H4W1 H 1.478(4) -0.732(5) 0.226(5) 0.081 Uiso 1 1 d D
H4W2 H 1.5837(16) -0.725(5) 0.239(4) 0.081 Uiso 1 1 d D
H5W1 H 1.646(6) -0.928(3) 0.313(4) 0.081 Uiso 1 1 d D
H5W2 H 1.557(4) -1.031(5) 0.284(3) 0.081 Uiso 1 1 d D
H6W1 H 1.226(8) -0.363(3) 0.232(3) 0.081 Uiso 1 1 d D
H6W2 H 1.220(9) -0.436(6) 0.1654(15) 0.081 Uiso 1 1 d D
H7W1 H 1.499(3) -0.869(7) 0.083(5) 0.081 Uiso 1 1 d D
H7W2 H 1.564(6) -0.920(4) 0.059(4) 0.081 Uiso 1 1 d D

loop_
_atom_site_aniso_label
_atom_site_aniso_U_11
_atom_site_aniso_U_22
_atom_site_aniso_U_33
_atom_site_aniso_U_23
_atom_site_aniso_U_13
_atom_site_aniso_U_12
W1 0.02428(12) 0.02532(12) 0.02499(12) 0.01398(10) 0.00070(10) 0.00786(10)
W2 0.02375(12) 0.02367(12) 0.02376(12) 0.01398(10) 0.00756(10) 0.01217(9)
W3 0.01786(11) 0.02660(12) 0.02666(12) 0.01686(10) 0.00775(9) 0.01164(9)
W4 0.01776(11) 0.02303(11) 0.02225(12) 0.01244(10) 0.00496(9) 0.00994(9)
C1 0.025(3) 0.024(3) 0.021(3) 0.010(2) 0.006(2) 0.012(2)
C2 0.023(3) 0.031(3) 0.024(3) 0.009(3) 0.007(2) 0.018(3)
C3 0.031(3) 0.032(3) 0.025(3) 0.018(3) 0.012(3) 0.019(3)
C4 0.024(3) 0.034(3) 0.024(3) 0.011(3) 0.001(2) 0.016(3)
C5 0.034(3) 0.035(3) 0.026(3) 0.015(3) 0.009(3) 0.021(3)
C6 0.031(3) 0.033(3) 0.032(3) 0.011(3) 0.011(3) 0.019(3)
C7 0.020(3) 0.021(3) 0.021(3) 0.012(2) 0.005(2) 0.007(2)
C8 0.026(3) 0.024(3) 0.021(3) 0.010(2) 0.006(2) 0.011(2)
C9 0.024(3) 0.021(3) 0.030(3) 0.010(2) 0.009(2) 0.014(2)
C10 0.027(3) 0.030(3) 0.026(3) 0.010(3) 0.006(3) 0.013(3)
C11 0.029(3) 0.028(3) 0.024(3) 0.014(3) 0.002(2) 0.013(3)
C12 0.023(3) 0.032(3) 0.022(3) 0.010(3) 0.002(2) 0.012(3)
C13 0.024(3) 0.026(3) 0.023(3) 0.016(2) 0.008(2) 0.015(2)
C14 0.025(3) 0.021(3) 0.020(3) 0.008(2) 0.006(2) 0.009(2)
C15 0.033(3) 0.025(3) 0.026(3) 0.011(3) 0.005(3) 0.014(3)
C16 0.029(3) 0.041(4) 0.031(3) 0.015(3) 0.009(3) 0.022(3)
C17 0.031(3) 0.032(3) 0.039(3) 0.024(3) 0.012(3) 0.023(3)
C18 0.036(3) 0.026(3) 0.032(3) 0.015(3) 0.007(3) 0.012(3)
C19 0.024(3) 0.021(3) 0.020(3) 0.008(2) 0.005(2) 0.014(2)
C20 0.018(3) 0.026(3) 0.022(3) 0.010(2) 0.006(2) 0.010(2)
C21 0.020(3) 0.026(3) 0.018(3) 0.009(2) 0.003(2) 0.010(2)
C22 0.030(3) 0.032(3) 0.025(3) 0.012(3) 0.013(3) 0.017(3)
C23 0.027(3) 0.026(3) 0.027(3) 0.015(3) 0.008(2) 0.014(2)
C24 0.028(3) 0.027(3) 0.033(3) 0.012(3) 0.012(3) 0.017(3)
C25 0.072(5) 0.055(4) 0.051(5) 0.033(4) 0.032(4) 0.036(4)
C26 0.053(5) 0.058(5) 0.067(5) 0.020(4) 0.029(4) 0.035(4)
C27 0.050(4) 0.049(4) 0.032(4) 0.010(3) 0.012(3) 0.022(4)
C28 0.090(6) 0.036(4) 0.048(5) 0.017(4) 0.034(5) 0.043(4)
C29 0.047(5) 0.062(5) 0.104(8) 0.039(6) 0.003(5) 0.030(4)
C30 0.036(4) 0.032(3) 0.039(4) 0.016(3) 0.016(3) 0.019(3)
C31 0.108(8) 0.053(5) 0.043(5) 0.016(4) 0.007(5) 0.045(5)
C32 0.095(7) 0.059(5) 0.034(4) 0.013(4) -0.006(4) 0.038(5)
C33 0.046(4) 0.045(4) 0.051(5) 0.018(4) 0.018(4) 0.017(4)
C34 0.071(6) 0.085(6) 0.048(5) 0.025(5) -0.001(5) 0.036(5)
C35 0.061(6) 0.066(6) 0.119(9) 0.035(6) 0.044(6) 0.041(5)
C36 0.059(5) 0.054(5) 0.084(7) 0.034(5) 0.019(5) 0.032(4)
O1 0.0192(19) 0.027(2) 0.023(2) 0.0121(17) 0.0021(16) 0.0066(16)
O2 0.029(2) 0.031(2) 0.030(2) 0.0165(19) 0.0036(18) 0.0116(18)
O3 0.031(2) 0.026(2) 0.048(3) 0.017(2) 0.005(2) 0.0018(19)
O4 0.046(3) 0.046(2) 0.026(2) 0.018(2) 0.011(2) 0.034(2)
O5 0.051(3) 0.051(3) 0.030(2) 0.023(2) 0.019(2) 0.036(2)
O6 0.036(3) 0.095(4) 0.032(3) 0.008(3) 0.007(2) 0.031(3)
O7 0.032(2) 0.047(3) 0.038(3) 0.020(2) 0.014(2) 0.020(2)
O8 0.058(3) 0.033(2) 0.055(3) 0.020(2) -0.016(3) 0.003(2)
O9 0.043(3) 0.063(3) 0.046(3) 0.042(3) 0.021(2) 0.029(2)
O10 0.036(2) 0.038(2) 0.032(2) 0.016(2) -0.0009(19) 0.021(2)
O11 0.0185(19) 0.0223(18) 0.028(2) 0.0148(17) 0.0062(16) 0.0078(16)
O12 0.021(2) 0.035(2) 0.036(2) 0.022(2) 0.0091(18) 0.0145(18)
O13 0.032(2) 0.040(2) 0.048(3) 0.029(2) 0.024(2) 0.014(2)
O14 0.046(3) 0.036(2) 0.025(2) 0.0142(19) 0.0055(19) 0.024(2)
O15 0.080(4) 0.035(2) 0.025(2) 0.002(2) 0.000(2) 0.030(3)
O16 0.066(3) 0.042(3) 0.026(2) 0.018(2) 0.011(2) 0.027(2)
O17 0.070(3) 0.027(2) 0.025(2) 0.0111(19) 0.011(2) 0.017(2)
O18 0.041(3) 0.028(2) 0.033(2) 0.0115(19) 0.002(2) 0.0145(19)
O19 0.041(3) 0.047(3) 0.059(3) 0.034(2) 0.029(2) 0.026(2)
O21 0.0184(19) 0.029(2) 0.030(2) 0.0180(18) 0.0068(17) 0.0114(16)
O22 0.0176(19) 0.032(2) 0.037(2) 0.0237(19) 0.0117(17) 0.0144(17)
O23 0.026(2) 0.032(2) 0.048(3) 0.025(2) 0.017(2) 0.0124(18)
O24 0.044(3) 0.033(2) 0.027(2) 0.0143(19) 0.0025(19) 0.021(2)
O25 0.063(3) 0.040(3) 0.025(2) 0.004(2) -0.001(2) 0.028(2)
O26 0.060(3) 0.037(2) 0.049(3) 0.013(2) 0.005(3) 0.029(2)
O27 0.089(4) 0.057(3) 0.032(3) 0.005(2) -0.016(3) 0.045(3)
O28 0.033(2) 0.031(2) 0.034(2) 0.016(2) -0.0028(19) 0.0097(19)
O29 0.038(3) 0.048(3) 0.070(3) 0.043(3) 0.030(2) 0.029(2)
O30 0.022(2) 0.035(2) 0.029(2) 0.0177(19) 0.0057(17) 0.0167(17)
O31 0.0166(18) 0.0224(18) 0.027(2) 0.0130(17) 0.0040(16) 0.0089(15)
O32 0.0190(19) 0.0241(19) 0.027(2) 0.0086(18) -0.0003(17) 0.0053(16)
O33 0.028(2) 0.024(2) 0.036(2) 0.0153(19) 0.0011(19) 0.0034(18)
O34 0.039(2) 0.038(2) 0.029(2) 0.0223(19) 0.0176(19) 0.028(2)
O35 0.069(3) 0.053(3) 0.027(2) 0.021(2) 0.025(2) 0.042(3)
O36 0.077(4) 0.054(3) 0.040(3) 0.025(2) 0.028(3) 0.052(3)
O37 0.041(2) 0.038(2) 0.028(2) 0.020(2) 0.0150(19) 0.024(2)
O38 0.029(2) 0.025(2) 0.042(3) 0.012(2) -0.001(2) 0.0079(18)
O39 0.036(2) 0.042(2) 0.035(2) 0.024(2) 0.018(2) 0.021(2)
O1W 0.040(3) 0.064(4) 0.061(4) 0.017(3) 0.004(3) 0.014(3)
O2W 0.040(3) 0.072(4) 0.051(3) 0.026(3) 0.012(2) 0.018(3)
O3W 0.047(3) 0.063(3) 0.060(4) 0.031(3) -0.005(3) 0.011(3)
O4W 0.042(3) 0.075(4) 0.086(4) 0.039(4) 0.013(3) 0.029(3)
O5W 0.049(3) 0.056(3) 0.075(4) 0.029(3) 0.015(3) 0.025(3)
O6W 0.294(16) 0.160(10) 0.147(10) 0.042(9) 0.079(12) 0.133(12)
O7W 0.288(16) 0.187(10) 0.171(11) 0.087(8) 0.126(11) 0.188(11)
N1 0.040(3) 0.035(3) 0.055(4) 0.019(3) 0.013(3) 0.022(3)
N2 0.050(4) 0.045(3) 0.049(4) 0.022(3) -0.003(3) 0.022(3)
N3 0.095(7) 0.097(6) 0.079(6) 0.051(6) 0.012(5) 0.015(6)
N4 0.081(6) 0.080(6) 0.066(6) -0.003(5) 0.014(5) -0.009(5)
N5 0.053(4) 0.055(4) 0.036(3) 0.026(3) 0.008(3) 0.024(3)
N6 0.049(4) 0.051(4) 0.060(4) 0.035(3) 0.016(3) 0.030(3)
N7 0.113(7) 0.070(5) 0.065(5) 0.022(4) 0.026(5) 0.052(5)
N8 0.060(4) 0.057(4) 0.038(3) 0.021(3) 0.006(3) 0.016(3)
N9 0.036(3) 0.027(2) 0.031(3) 0.015(2) 0.010(2) 0.017(2)
N10 0.039(3) 0.044(3) 0.042(3) 0.000(3) 0.015(3) -0.006(3)
N11 0.037(3) 0.042(3) 0.031(3) 0.024(2) 0.011(2) 0.020(2)
N12 0.042(3) 0.035(3) 0.033(3) 0.019(2) 0.010(2) 0.016(2)
N13 0.048(3) 0.032(3) 0.034(3) 0.010(2) 0.007(3) 0.017(3)
N14 0.098(6) 0.045(4) 0.101(6) 0.025(4) 0.058(5) 0.012(4)
N15 0.029(6) 0.060(8) 0.094(11) 0.052(8) -0.011(7) -0.013(6)

loop_
_atom_type_symbol
_atom_type_description
_atom_type_scat_dispersion_real
_atom_type_scat_dispersion_imag
_atom_type_scat_source
C C 0.0033 0.0016 'International Tables Vol C Tables 4.2.6.8 and 6.1.1.4'
H H 0.0000 0.0000 'International Tables Vol C Tables 4.2.6.8 and 6.1.1.4'
N N 0.0061 0.0033 'International Tables Vol C Tables 4.2.6.8 and 6.1.1.4'
O O 0.0106 0.0060 'International Tables Vol C Tables 4.2.6.8 and 6.1.1.4'
W W -0.8490 6.8722 'International Tables Vol C Tables 4.2.6.8 and 6.1.1.4'

loop_
_geom_angle_atom_site_label_1
_geom_angle_atom_site_label_2
_geom_angle_atom_site_label_3
_geom_angle
O9 W1 O8 102.2(2)
O9 W1 O10 99.7(2)
O8 W1 O10 102.4(2)
O9 W1 O1 96.25(18)
O8 W1 O1 95.2(2)
O10 W1 O1 153.06(16)
O9 W1 O4 167.48(19)
O8 W1 O4 90.1(2)
O10 W1 O4 79.29(17)
O1 W1 O4 80.47(15)
O9 W1 O2 90.16(18)
O8 W1 O2 164.43(19)
O10 W1 O2 84.50(16)
O1 W1 O2 73.83(14)
O4 W1 O2 77.32(15)
O19 W2 O18 103.1(2)
O19 W2 O10 102.2(2)
O18 W2 O10 99.37(19)
O19 W2 O11 94.76(19)
O18 W2 O11 98.45(18)
O10 W2 O11 151.84(16)
O19 W2 O12 164.04(18)
O18 W2 O12 90.42(17)
O10 W2 O12 83.59(16)
O11 W2 O12 74.65(14)
O19 W2 O14 88.41(19)
O18 W2 O14 168.46(18)
O10 W2 O14 77.75(16)
O11 W2 O14 80.43(15)
O12 W2 O14 78.19(15)
O28 W3 O29 101.8(2)
O28 W3 O30 99.79(18)
O29 W3 O30 101.08(19)
O28 W3 O21 97.83(17)
O29 W3 O21 96.76(18)
O30 W3 O21 151.70(15)
O28 W3 O22 91.57(17)
O29 W3 O22 165.21(17)
O30 W3 O22 82.64(15)
O21 W3 O22 74.89(14)
O28 W3 O24 169.87(18)
O29 W3 O24 88.32(19)
O30 W3 O24 78.77(16)
O21 W3 O24 80.00(15)
O22 W3 O24 78.31(15)
O38 W4 O39 102.6(2)
O38 W4 O30 101.64(18)
O39 W4 O30 101.28(18)
O38 W4 O31 95.69(17)
O39 W4 O31 98.30(17)
O30 W4 O31 150.23(15)
O38 W4 O32 163.00(17)
O39 W4 O32 92.85(17)
O30 W4 O32 82.04(15)
O31 W4 O32 74.76(14)
O38 W4 O34 86.53(17)
O39 W4 O34 170.84(17)
O30 W4 O34 77.74(15)
O31 W4 O34 79.37(14)
O32 W4 O34 77.99(14)
O1 C1 C5 110.1(4)
O1 C1 C3 109.9(4)
C5 C1 C3 108.3(4)
O1 C1 C2 107.9(4)
C5 C1 C2 111.8(5)
C3 C1 C2 108.8(5)
O3 C2 O2 123.0(5)
O3 C2 C1 122.1(5)
O2 C2 C1 114.8(5)
C4 C3 C1 114.3(5)
O5 C4 O4 122.7(5)
O5 C4 C3 117.3(5)
O4 C4 C3 120.0(5)
C6 C5 C1 113.2(5)
O6 C6 O7 122.4(6)
O6 C6 C5 121.8(5)
O7 C6 C5 115.8(5)
O11 C7 C8 107.8(4)
O11 C7 C11 112.2(4)
C8 C7 C11 112.9(4)
O11 C7 C9 108.8(4)
C8 C7 C9 108.9(4)
C11 C7 C9 106.2(4)
O13 C8 O12 123.9(5)
O13 C8 C7 120.9(5)
O12 C8 C7 115.1(5)
C10 C9 C7 116.8(5)
O15 C10 O14 123.2(5)
O15 C10 C9 116.3(5)
O14 C10 C9 120.5(5)
C12 C11 C7 118.4(5)
O16 C12 O17 123.0(5)
O16 C12 C11 118.9(5)
O17 C12 C11 118.0(5)
O21 C13 C17 109.7(4)
O21 C13 C14 107.0(4)
C17 C13 C14 113.9(4)
O21 C13 C15 108.6(4)
C17 C13 C15 108.8(4)
C14 C13 C15 108.7(4)
O23 C14 O22 123.3(5)
O23 C14 C13 121.3(5)
O22 C14 C13 115.2(4)
C16 C15 C13 115.1(5)
O25 C16 O24 122.3(6)
O25 C16 C15 116.4(5)
O24 C16 C15 121.3(5)
C18 C17 C13 115.4(5)
O26 C18 O27 123.1(6)
O26 C18 C17 120.5(6)
O27 C18 C17 116.4(6)
O31 C19 C20 107.8(4)
O31 C19 C23 111.1(4)
C20 C19 C23 112.2(4)
O31 C19 C21 108.2(4)
C20 C19 C21 110.3(4)
C23 C19 C21 107.2(4)
O33 C20 O32 123.4(5)
O33 C20 C19 121.4(5)
O32 C20 C19 115.1(4)
C22 C21 C19 115.0(4)
O35 C22 O34 121.9(5)
O35 C22 C21 116.8(5)
O34 C22 C21 121.3(5)
C24 C23 C19 117.7(5)
O36 C24 O37 124.0(5)
O36 C24 C23 117.3(5)
O37 C24 C23 118.7(5)
C26 C25 N1 108.4(7)
C25 C26 N2 105.8(7)
N1 C27 N2 109.5(6)
C29 C28 N3 109.6(7)
C28 C29 N4 105.0(8)
N3 C30 N4 108.0(8)
C32 C31 N5 106.2(7)
C31 C32 N6 108.5(7)
N5 C33 N6 108.2(6)
N7 C34 C35 107.1(9)
C34 C35 N8 106.6(8)
N7 C36 N8 109.3(8)
C1 O1 W1 118.4(3)
C2 O2 W1 114.1(3)
C4 O4 W1 133.4(4)
W1 O10 W2 152.0(2)
C7 O11 W2 118.7(3)
C8 O12 W2 114.3(3)
C10 O14 W2 131.8(4)
C13 O21 W3 118.7(3)
C14 O22 W3 114.9(3)
C16 O24 W3 131.8(4)
W3 O30 W4 151.3(2)
C19 O31 W4 118.6(3)
C20 O32 W4 115.0(3)
C22 O34 W4 127.8(3)
C27 N1 C25 108.3(6)
C27 N2 C26 107.9(6)
C30 N3 C28 110.3(8)
C30 N4 C29 107.0(8)
C33 N5 C31 109.4(6)
C33 N6 C32 107.7(6)
C36 N7 C34 110.1(8)
C36 N8 C35 106.8(7)

loop_
_geom_bond_atom_site_label_1
_geom_bond_atom_site_label_2
_geom_bond_distance
W1 O9 1.721(4)
W1 O8 1.729(4)
W1 O10 1.881(4)
W1 O1 1.972(4)
W1 O4 2.210(4)
W1 O2 2.225(4)
W2 O19 1.718(4)
W2 O18 1.734(4)
W2 O10 1.891(4)
W2 O11 1.959(4)
W2 O12 2.226(4)
W2 O14 2.232(4)
W3 O28 1.730(4)
W3 O29 1.731(4)
W3 O30 1.884(4)
W3 O21 1.953(4)
W3 O22 2.184(3)
W3 O24 2.230(4)
W4 O38 1.731(4)
W4 O39 1.734(4)
W4 O30 1.888(4)
W4 O31 1.951(4)
W4 O32 2.200(3)
W4 O34 2.278(4)
C1 O1 1.412(6)
C1 C5 1.519(8)
C1 C3 1.529(7)
C1 C2 1.530(8)
C2 O3 1.241(6)
C2 O2 1.287(7)
C3 C4 1.521(8)
C4 O5 1.246(7)
C4 O4 1.269(7)
C5 C6 1.502(8)
C6 O6 1.221(7)
C6 O7 1.286(7)
C7 O11 1.411(6)
C7 C8 1.531(8)
C7 C11 1.533(7)
C7 C9 1.546(7)
C8 O13 1.234(6)
C8 O12 1.273(7)
C9 C10 1.512(8)
C10 O15 1.248(7)
C10 O14 1.254(7)
C11 C12 1.496(8)
C12 O16 1.245(7)
C12 O17 1.275(7)
C13 O21 1.427(6)
C13 C17 1.513(7)
C13 C14 1.533(8)
C13 C15 1.539(7)
C14 O23 1.247(6)
C14 O22 1.278(6)
C15 C16 1.510(8)
C16 O25 1.256(7)
C16 O24 1.265(7)
C17 C18 1.507(8)
C18 O26 1.238(7)
C18 O27 1.264(8)
C19 O31 1.428(6)
C19 C20 1.520(8)
C19 C23 1.521(7)
C19 C21 1.546(7)
C20 O33 1.242(6)
C20 O32 1.275(6)
C21 C22 1.515(8)
C22 O35 1.251(6)
C22 O34 1.266(7)
C23 C24 1.499(7)
C24 O36 1.255(7)
C24 O37 1.265(7)
C25 C26 1.319(11)
C25 N1 1.353(9)
C26 N2 1.375(9)
C27 N1 1.285(9)
C27 N2 1.314(9)
C28 C29 1.299(12)
C28 N3 1.300(12)
C29 N4 1.398(12)
C30 N3 1.283(10)
C30 N4 1.315(12)
C31 C32 1.322(11)
C31 N5 1.347(9)
C32 N6 1.335(9)
C33 N5 1.296(9)
C33 N6 1.324(9)
C34 N7 1.318(11)
C34 C35 1.327(12)
C35 N8 1.383(11)
C36 N7 1.291(11)
C36 N8 1.298(10)

loop_
_geom_hbond_atom_site_label_D
_geom_hbond_atom_site_label_H
_geom_hbond_atom_site_label_A
_geom_hbond_distance_DH
_geom_hbond_distance_HA
_geom_hbond_distance_DA
_geom_hbond_angle_DHA
_geom_hbond_site_symmetry_A
O7 H1 O37 0.852(10) 1.67(2) 2.516(6) 169(9) 1_465
O17 H2 O17 1.234(4) 1.234(4) 2.467(8) 180.000(2) 2_746
